data_4340609
loop_
_publ_author_name
'Calestani, Gianluca'
'Orlandi, Fabio'
'Mezzadri, Francesco'
'Righi, Lara'
'Merlini, Marco'
'Gilioli, Edmondo'

_publ_section_title
;
 Structural Evolution under Pressure of BiMnO3.
;
_journal_issue 16
_journal_name_full 'Inorganic chemistry'
_journal_page_first 8749
_journal_page_last 8754
_journal_paper_doi 10.1021/ic5013878
_journal_volume 53
_journal_year 2014
_chemical_formula_moiety 'Bi Mn O3'
_chemical_formula_sum 'Bi Mn O3'
_chemical_formula_weight 311.92
_space_group_IT_number 62
_symmetry_cell_setting orthorhombic
_symmetry_space_group_name_Hall '-P 2ac 2n'
_symmetry_space_group_name_H-M 'P n m a'
_cell_angle_alpha 90
_cell_angle_beta 90
_cell_angle_gamma 90
_cell_formula_units_Z 4
_cell_length_a 5.2708(4)
_cell_length_b 7.4467(10)
_cell_length_c 5.2725(12)
_cell_measurement_reflns_used 152
_cell_measurement_temperature 293
_cell_measurement_theta_max 17.00
_cell_measurement_theta_min 2.76
_cell_volume 206.95(6)
_computing_cell_refinement 'CrysAlis PRO (Agilent, 2012)'
_computing_data_collection 'CrysAlis PRO (Agilent, 2012)'
_computing_data_reduction 'CrysAlis PRO (Agilent, 2012)'
_computing_structure_refinement 'JANA2006 (Pet\<r\'i\<cek <i>et al.</i>,  2006)'
_computing_structure_solution 'SIR2004 (Burla et al., 2005)'
_diffrn_ambient_temperature 293
_diffrn_measured_fraction_theta_full 0.64
_diffrn_measured_fraction_theta_max 0.64
_diffrn_measurement_device 'MAR 555 flat panel detector'
_diffrn_measurement_method '\w scans'
_diffrn_radiation_type synchrotron
_diffrn_radiation_wavelength 0.41456
_diffrn_reflns_av_R_equivalents 0.0246
_diffrn_reflns_av_sigmaI/netI 0.0042
_diffrn_reflns_limit_h_max 7
_diffrn_reflns_limit_h_min -8
_diffrn_reflns_limit_k_max 9
_diffrn_reflns_limit_k_min -10
_diffrn_reflns_limit_l_max 4
_diffrn_reflns_limit_l_min -5
_diffrn_reflns_number 322
_diffrn_reflns_theta_full 18.72
_diffrn_reflns_theta_max 18.72
_diffrn_reflns_theta_min 2.76
_diffrn_standards_decay_% 0
_diffrn_standards_interval_count 0
_diffrn_standards_interval_time 0
_diffrn_standards_number 0
_exptl_absorpt_coefficient_mu 22.501
_exptl_absorpt_correction_type none
_exptl_crystal_colour black
_exptl_crystal_density_diffrn 10.008
_exptl_crystal_description prism
_exptl_crystal_F_000 528
_exptl_crystal_size_max 0.005
_exptl_crystal_size_mid 0.005
_exptl_crystal_size_min 0.004
_refine_diff_density_max 1.67
_refine_diff_density_min -2.46
_refine_diff_density_rms 0
_refine_ls_extinction_method none
_refine_ls_goodness_of_fit_ref 3.39
_refine_ls_number_parameters 20
_refine_ls_number_reflns 140
_refine_ls_number_restraints 0
_refine_ls_R_factor_all 0.0460
_refine_ls_R_factor_gt 0.0398
_refine_ls_shift/su_max 0.0001
_refine_ls_shift/su_mean 0.0000
_refine_ls_structure_factor_coef F
_refine_ls_weighting_details w=1/(\s^2^(I)+0.0004I^2^)
_refine_ls_weighting_scheme calc
_refine_ls_wR_factor_gt 0.0895
_refine_ls_wR_factor_ref 0.0914
_reflns_number_gt 105
_reflns_number_total 140
_reflns_threshold_expression I>3\s(I)
_cod_data_source_file ic5013878_si_005.cif
_cod_data_source_block I
_cod_depositor_comments 'Adding full bibliography for 4340609--4340612.cif.'
_cod_database_code 4340609

loop_
_symmetry_equiv_pos_site_id
_symmetry_equiv_pos_as_xyz
1 x,y,z
2 -x+1/2,-y,z+1/2
3 -x,y+1/2,-z
4 x+1/2,-y+1/2,-z+1/2
5 -x,-y,-z
6 x+1/2,y,-z+1/2
7 x,-y+1/2,z
8 -x+1/2,y+1/2,z+1/2

loop_
_atom_site_label
_atom_site_type_symbol
_atom_site_fract_x
_atom_site_fract_y
_atom_site_fract_z
_atom_site_adp_type
_atom_site_U_iso_or_equiv
_atom_site_site_symmetry_multiplicity
_atom_site_occupancy
_atom_site_calc_flag
Bi1 Bi -0.0324(2) 0.25 -0.00494(16) Uani 0.0198(5) 4 1 d
Mn1 Mn 0.5 0 0 Uani 0.017(2) 4 1 d
O1 O 0.511(3) 0.25 0.084(4) Uiso 0.026(4) 4 1 d
O2 O 0.2092(14) 0.0419(14) -0.197(2) Uiso 0.020(2) 8 1 d

loop_
_atom_site_aniso_label
_atom_site_aniso_type_symbol
_atom_site_aniso_U_11
_atom_site_aniso_U_22
_atom_site_aniso_U_33
_atom_site_aniso_U_12
_atom_site_aniso_U_13
_atom_site_aniso_U_23
Bi1 Bi 0.0170(6) 0.0277(8) 0.0146(13) 0 0.0008(4) 0
Mn1 Mn 0.0080(16) 0.028(4) 0.015(6) -0.0027(14) -0.0010(14) 0.0004(9)

loop_
_atom_type_symbol
_atom_type_description
_atom_type_scat_dispersion_real
_atom_type_scat_dispersion_imag
_atom_type_scat_source
Bi Bi -1.3494 7.2566 'International Tables Vol C Tables 4.2.6.8 and 6.1.1.4'
Mn Mn 0.2704 0.4681 'International Tables Vol C Tables 4.2.6.8 and 6.1.1.4'
O O 0.0056 0.0036 'International Tables Vol C Tables 4.2.6.8 and 6.1.1.4'

loop_
_geom_angle_atom_site_label_1
_geom_angle_atom_site_label_2
_geom_angle_atom_site_label_3
_geom_angle_site_symmetry_1
_geom_angle_site_symmetry_3
_geom_angle
Mn1 Bi1 Mn1 1_455 . 109.368(9)
Mn1 Bi1 Mn1 1_455 2_554 72.530(15)
Mn1 Bi1 Mn1 1_455 2_555 71.944(15)
Mn1 Bi1 Mn1 1_455 3_555 74.13(3)
Mn1 Bi1 Mn1 1_455 3_655 176.38(2)
Mn1 Bi1 Mn1 1_455 4_454 113.50(3)
Mn1 Bi1 Mn1 1_455 4_455 112.32(3)
Mn1 Bi1 O1 1_455 1_455 38.29(12)
Mn1 Bi1 O1 1_455 . 141.83(9)
Mn1 Bi1 O1 1_455 4_454 93.9(3)
Mn1 Bi1 O1 1_455 4_455 94.2(4)
Mn1 Bi1 O2 1_455 . 92.3(2)
Mn1 Bi1 O2 1_455 2_555 90.64(15)
Mn1 Bi1 O2 1_455 3_555 102.42(18)
Mn1 Bi1 O2 1_455 4_454 86.91(19)
Mn1 Bi1 O2 1_455 5_555 37.29(19)
Mn1 Bi1 O2 1_455 6_454 39.3(2)
Mn1 Bi1 O2 1_455 7_555 150.7(3)
Mn1 Bi1 O2 1_455 8_555 145.96(18)
Mn1 Bi1 Mn1 . 2_554 68.989(15)
Mn1 Bi1 Mn1 . 2_555 68.506(15)
Mn1 Bi1 Mn1 . 3_555 176.38(2)
Mn1 Bi1 Mn1 . 3_655 67.12(2)
Mn1 Bi1 Mn1 . 4_454 106.41(3)
Mn1 Bi1 Mn1 . 4_455 105.45(3)
Mn1 Bi1 O1 . 1_455 144.74(15)
Mn1 Bi1 O1 . . 34.55(10)
Mn1 Bi1 O1 . 4_454 86.9(3)
Mn1 Bi1 O1 . 4_455 84.6(4)
Mn1 Bi1 O2 . . 31.7(3)
Mn1 Bi1 O2 . 2_555 34.73(17)
Mn1 Bi1 O2 . 3_555 139.45(19)
Mn1 Bi1 O2 . 4_454 140.6(2)
Mn1 Bi1 O2 . 5_555 80.37(18)
Mn1 Bi1 O2 . 6_454 96.43(19)
Mn1 Bi1 O2 . 7_555 85.0(2)
Mn1 Bi1 O2 . 8_555 85.88(15)
Mn1 Bi1 Mn1 2_554 2_555 109.312(15)
Mn1 Bi1 Mn1 2_554 3_555 113.50(3)
Mn1 Bi1 Mn1 2_554 3_655 106.41(3)
Mn1 Bi1 Mn1 2_554 4_454 70.88(2)
Mn1 Bi1 Mn1 2_554 4_455 173.92(4)
Mn1 Bi1 O1 2_554 1_455 101.9(4)
Mn1 Bi1 O1 2_554 . 94.5(3)
Mn1 Bi1 O1 2_554 4_454 35.444(12)
Mn1 Bi1 O1 2_554 4_455 143.44(10)
Mn1 Bi1 O2 2_554 . 37.3(3)
Mn1 Bi1 O2 2_554 2_555 89.5(2)
Mn1 Bi1 O2 2_554 3_555 147.0(2)
Mn1 Bi1 O2 2_554 4_454 83.2(2)
Mn1 Bi1 O2 2_554 5_555 82.3(2)
Mn1 Bi1 O2 2_554 6_454 35.8(2)
Mn1 Bi1 O2 2_554 7_555 90.2(3)
Mn1 Bi1 O2 2_554 8_555 141.03(17)
Mn1 Bi1 Mn1 2_555 3_555 112.32(3)
Mn1 Bi1 Mn1 2_555 3_655 105.45(3)
Mn1 Bi1 Mn1 2_555 4_454 173.92(4)
Mn1 Bi1 Mn1 2_555 4_455 69.82(2)
Mn1 Bi1 O1 2_555 1_455 84.0(4)
Mn1 Bi1 O1 2_555 . 79.4(3)
Mn1 Bi1 O1 2_555 4_454 144.30(6)
Mn1 Bi1 O1 2_555 4_455 34.97(3)
Mn1 Bi1 O2 2_555 . 86.8(3)
Mn1 Bi1 O2 2_555 2_555 33.77(17)
Mn1 Bi1 O2 2_555 3_555 99.4(3)
Mn1 Bi1 O2 2_555 4_454 150.0(2)
Mn1 Bi1 O2 2_555 5_555 37.2(2)
Mn1 Bi1 O2 2_555 6_454 100.5(2)
Mn1 Bi1 O2 2_555 7_555 137.2(3)
Mn1 Bi1 O2 2_555 8_555 86.8(2)
Mn1 Bi1 Mn1 3_555 3_655 109.368(9)
Mn1 Bi1 Mn1 3_555 4_454 72.530(15)
Mn1 Bi1 Mn1 3_555 4_455 71.944(15)
Mn1 Bi1 O1 3_555 1_455 38.29(12)
Mn1 Bi1 O1 3_555 . 141.83(9)
Mn1 Bi1 O1 3_555 4_454 93.9(3)
Mn1 Bi1 O1 3_555 4_455 94.2(4)
Mn1 Bi1 O2 3_555 . 150.7(3)
Mn1 Bi1 O2 3_555 2_555 145.96(18)
Mn1 Bi1 O2 3_555 3_555 37.29(19)
Mn1 Bi1 O2 3_555 4_454 39.3(2)
Mn1 Bi1 O2 3_555 5_555 102.42(18)
Mn1 Bi1 O2 3_555 6_454 86.91(19)
Mn1 Bi1 O2 3_555 7_555 92.3(2)
Mn1 Bi1 O2 3_555 8_555 90.64(15)
Mn1 Bi1 Mn1 3_655 4_454 68.989(15)
Mn1 Bi1 Mn1 3_655 4_455 68.506(15)
Mn1 Bi1 O1 3_655 1_455 144.74(15)
Mn1 Bi1 O1 3_655 . 34.55(10)
Mn1 Bi1 O1 3_655 4_454 86.9(3)
Mn1 Bi1 O1 3_655 4_455 84.6(4)
Mn1 Bi1 O2 3_655 . 85.0(2)
Mn1 Bi1 O2 3_655 2_555 85.88(15)
Mn1 Bi1 O2 3_655 3_555 80.37(18)
Mn1 Bi1 O2 3_655 4_454 96.43(19)
Mn1 Bi1 O2 3_655 5_555 139.45(19)
Mn1 Bi1 O2 3_655 6_454 140.6(2)
Mn1 Bi1 O2 3_655 7_555 31.7(3)
Mn1 Bi1 O2 3_655 8_555 34.73(17)
Mn1 Bi1 Mn1 4_454 4_455 109.312(15)
Mn1 Bi1 O1 4_454 1_455 101.9(4)
Mn1 Bi1 O1 4_454 . 94.5(3)
Mn1 Bi1 O1 4_454 4_454 35.444(12)
Mn1 Bi1 O1 4_454 4_455 143.44(10)
Mn1 Bi1 O2 4_454 . 90.2(3)
Mn1 Bi1 O2 4_454 2_555 141.03(17)
Mn1 Bi1 O2 4_454 3_555 82.3(2)
Mn1 Bi1 O2 4_454 4_454 35.8(2)
Mn1 Bi1 O2 4_454 5_555 147.0(2)
Mn1 Bi1 O2 4_454 6_454 83.2(2)
Mn1 Bi1 O2 4_454 7_555 37.3(3)
Mn1 Bi1 O2 4_454 8_555 89.5(2)
Mn1 Bi1 O1 4_455 1_455 84.0(4)
Mn1 Bi1 O1 4_455 . 79.4(3)
Mn1 Bi1 O1 4_455 4_454 144.30(6)
Mn1 Bi1 O1 4_455 4_455 34.97(3)
Mn1 Bi1 O2 4_455 . 137.2(3)
Mn1 Bi1 O2 4_455 2_555 86.8(2)
Mn1 Bi1 O2 4_455 3_555 37.2(2)
Mn1 Bi1 O2 4_455 4_454 100.5(2)
Mn1 Bi1 O2 4_455 5_555 99.4(3)
Mn1 Bi1 O2 4_455 6_454 150.0(2)
Mn1 Bi1 O2 4_455 7_555 86.8(3)
Mn1 Bi1 O2 4_455 8_555 33.77(17)
O1 Bi1 O1 1_455 . 159.8(7)
O1 Bi1 O1 1_455 4_454 105.3(6)
O1 Bi1 O1 1_455 4_455 84.9(7)
O1 Bi1 O2 1_455 . 130.0(3)
O1 Bi1 O2 1_455 2_555 115.2(4)
O1 Bi1 O2 1_455 3_555 64.5(3)
O1 Bi1 O2 1_455 4_454 66.4(4)
O1 Bi1 O2 1_455 5_555 64.5(3)
O1 Bi1 O2 1_455 6_454 66.4(4)
O1 Bi1 O2 1_455 7_555 130.0(3)
O1 Bi1 O2 1_455 8_555 115.2(4)
O1 Bi1 O1 . 4_454 94.9(5)
O1 Bi1 O1 . 4_455 74.8(6)
O1 Bi1 O2 . . 60.8(3)
O1 Bi1 O2 . 2_555 52.7(3)
O1 Bi1 O2 . 3_555 106.8(3)
O1 Bi1 O2 . 4_454 128.0(3)
O1 Bi1 O2 . 5_555 106.8(3)
O1 Bi1 O2 . 6_454 128.0(3)
O1 Bi1 O2 . 7_555 60.8(3)
O1 Bi1 O2 . 8_555 52.7(3)
O1 Bi1 O1 4_454 4_455 169.8(5)
O1 Bi1 O2 4_454 . 60.6(3)
O1 Bi1 O2 4_454 2_555 117.8(3)
O1 Bi1 O2 4_454 3_555 115.8(3)
O1 Bi1 O2 4_454 4_454 55.6(3)
O1 Bi1 O2 4_454 5_555 115.8(3)
O1 Bi1 O2 4_454 6_454 55.6(3)
O1 Bi1 O2 4_454 7_555 60.6(3)
O1 Bi1 O2 4_454 8_555 117.8(3)
O1 Bi1 O2 4_455 . 112.9(4)
O1 Bi1 O2 4_455 2_555 56.0(3)
O1 Bi1 O2 4_455 3_555 68.3(3)
O1 Bi1 O2 4_455 4_454 131.1(4)
O1 Bi1 O2 4_455 5_555 68.3(3)
O1 Bi1 O2 4_455 6_454 131.1(4)
O1 Bi1 O2 4_455 7_555 112.9(4)
O1 Bi1 O2 4_455 8_555 56.0(3)
O2 Bi1 O2 . 2_555 57.2(3)
O2 Bi1 O2 . 3_555 165.2(3)
O2 Bi1 O2 . 4_454 115.9(4)
O2 Bi1 O2 . 5_555 79.0(3)
O2 Bi1 O2 . 6_454 67.2(3)
O2 Bi1 O2 . 7_555 87.3(4)
O2 Bi1 O2 . 8_555 113.3(3)
O2 Bi1 O2 2_555 3_555 123.5(3)
O2 Bi1 O2 2_555 4_454 172.6(3)
O2 Bi1 O2 2_555 5_555 54.2(2)
O2 Bi1 O2 2_555 6_454 100.5(3)
O2 Bi1 O2 2_555 7_555 113.3(3)
O2 Bi1 O2 2_555 8_555 85.4(3)
O2 Bi1 O2 3_555 4_454 63.8(3)
O2 Bi1 O2 3_555 5_555 114.0(3)
O2 Bi1 O2 3_555 6_454 124.1(3)
O2 Bi1 O2 3_555 7_555 79.0(3)
O2 Bi1 O2 3_555 8_555 54.2(2)
O2 Bi1 O2 4_454 5_555 124.1(3)
O2 Bi1 O2 4_454 6_454 73.3(3)
O2 Bi1 O2 4_454 7_555 67.2(3)
O2 Bi1 O2 4_454 8_555 100.5(3)
O2 Bi1 O2 5_555 6_454 63.8(3)
O2 Bi1 O2 5_555 7_555 165.2(3)
O2 Bi1 O2 5_555 8_555 123.5(3)
O2 Bi1 O2 6_454 7_555 115.9(4)
O2 Bi1 O2 6_454 8_555 172.6(3)
O2 Bi1 O2 7_555 8_555 57.2(3)
Bi1 Mn1 Bi1 . 1_655 109.368(18)
Bi1 Mn1 Bi1 . 2_554 110.72(2)
Bi1 Mn1 Bi1 . 2_555 111.79(2)
Bi1 Mn1 Bi1 . 3_545 70.632(18)
Bi1 Mn1 Bi1 . 3_645 180.0(5)
Bi1 Mn1 Bi1 . 4_554 68.21(2)
Bi1 Mn1 Bi1 . 4_555 69.28(2)
Bi1 Mn1 O1 . . 59.3(5)
Bi1 Mn1 O1 . 3_645 120.7(5)
Bi1 Mn1 O2 . . 39.0(3)
Bi1 Mn1 O2 . 2_555 68.1(3)
Bi1 Mn1 O2 . 5_655 141.0(3)
Bi1 Mn1 O2 . 6_554 111.9(3)
Bi1 Mn1 Bi1 1_655 2_554 107.23(2)
Bi1 Mn1 Bi1 1_655 2_555 108.30(2)
Bi1 Mn1 Bi1 1_655 3_545 180.0(5)
Bi1 Mn1 Bi1 1_655 3_645 70.632(18)
Bi1 Mn1 Bi1 1_655 4_554 71.70(2)
Bi1 Mn1 Bi1 1_655 4_555 72.77(2)
Bi1 Mn1 O1 1_655 . 52.5(5)
Bi1 Mn1 O1 1_655 3_645 127.5(5)
Bi1 Mn1 O2 1_655 . 123.2(3)
Bi1 Mn1 O2 1_655 2_555 123.3(3)
Bi1 Mn1 O2 1_655 5_655 56.8(3)
Bi1 Mn1 O2 1_655 6_554 56.7(3)
Bi1 Mn1 Bi1 2_554 2_555 109.312(19)
Bi1 Mn1 Bi1 2_554 3_545 72.77(2)
Bi1 Mn1 Bi1 2_554 3_645 69.28(2)
Bi1 Mn1 Bi1 2_554 4_554 70.688(19)
Bi1 Mn1 Bi1 2_554 4_555 180.0(5)
Bi1 Mn1 O1 2_554 . 138.0(6)
Bi1 Mn1 O1 2_554 3_645 42.0(6)
Bi1 Mn1 O2 2_554 . 71.7(3)
Bi1 Mn1 O2 2_554 2_555 127.2(3)
Bi1 Mn1 O2 2_554 5_655 108.3(3)
Bi1 Mn1 O2 2_554 6_554 52.8(3)
Bi1 Mn1 Bi1 2_555 3_545 71.70(2)
Bi1 Mn1 Bi1 2_555 3_645 68.21(2)
Bi1 Mn1 Bi1 2_555 4_554 180.0(5)
Bi1 Mn1 Bi1 2_555 4_555 70.688(19)
Bi1 Mn1 O1 2_555 . 112.0(6)
Bi1 Mn1 O1 2_555 3_645 68.0(6)
Bi1 Mn1 O2 2_555 . 126.1(3)
Bi1 Mn1 O2 2_555 2_555 43.7(3)
Bi1 Mn1 O2 2_555 5_655 53.9(3)
Bi1 Mn1 O2 2_555 6_554 136.3(3)
Bi1 Mn1 Bi1 3_545 3_645 109.368(18)
Bi1 Mn1 Bi1 3_545 4_554 108.30(2)
Bi1 Mn1 Bi1 3_545 4_555 107.23(2)
Bi1 Mn1 O1 3_545 . 127.5(5)
Bi1 Mn1 O1 3_545 3_645 52.5(5)
Bi1 Mn1 O2 3_545 . 56.8(3)
Bi1 Mn1 O2 3_545 2_555 56.7(3)
Bi1 Mn1 O2 3_545 5_655 123.2(3)
Bi1 Mn1 O2 3_545 6_554 123.3(3)
Bi1 Mn1 Bi1 3_645 4_554 111.79(2)
Bi1 Mn1 Bi1 3_645 4_555 110.72(2)
Bi1 Mn1 O1 3_645 . 120.7(5)
Bi1 Mn1 O1 3_645 3_645 59.3(5)
Bi1 Mn1 O2 3_645 . 141.0(3)
Bi1 Mn1 O2 3_645 2_555 111.9(3)
Bi1 Mn1 O2 3_645 5_655 39.0(3)
Bi1 Mn1 O2 3_645 6_554 68.1(3)
Bi1 Mn1 Bi1 4_554 4_555 109.312(19)
Bi1 Mn1 O1 4_554 . 68.0(6)
Bi1 Mn1 O1 4_554 3_645 112.0(6)
Bi1 Mn1 O2 4_554 . 53.9(3)
Bi1 Mn1 O2 4_554 2_555 136.3(3)
Bi1 Mn1 O2 4_554 5_655 126.1(3)
Bi1 Mn1 O2 4_554 6_554 43.7(3)
Bi1 Mn1 O1 4_555 . 42.0(6)
Bi1 Mn1 O1 4_555 3_645 138.0(6)
Bi1 Mn1 O2 4_555 . 108.3(3)
Bi1 Mn1 O2 4_555 2_555 52.8(3)
Bi1 Mn1 O2 4_555 5_655 71.7(3)
Bi1 Mn1 O2 4_555 6_554 127.2(3)
O1 Mn1 O1 . 3_645 180.0(5)
O1 Mn1 O2 . . 89.5(6)
O1 Mn1 O2 . 2_555 89.1(7)
O1 Mn1 O2 . 5_655 90.5(6)
O1 Mn1 O2 . 6_554 90.9(7)
O1 Mn1 O2 3_645 . 90.5(6)
O1 Mn1 O2 3_645 2_555 90.9(7)
O1 Mn1 O2 3_645 5_655 89.5(6)
O1 Mn1 O2 3_645 6_554 89.1(7)
O2 Mn1 O2 . 2_555 91.0(4)
O2 Mn1 O2 . 5_655 180.0(5)
O2 Mn1 O2 . 6_554 89.0(4)
O2 Mn1 O2 2_555 5_655 89.0(4)
O2 Mn1 O2 2_555 6_554 180.0(5)
O2 Mn1 O2 5_655 6_554 91.0(4)

loop_
_geom_bond_atom_site_label_1
_geom_bond_atom_site_label_2
_geom_bond_site_symmetry_2
_geom_bond_distance
Bi1 Mn1 1_455 3.0889(10)
Bi1 Mn1 . 3.3675(10)
Bi1 Mn1 2_554 3.2106(12)
Bi1 Mn1 2_555 3.2531(12)
Bi1 Mn1 3_555 3.0889(10)
Bi1 Mn1 3_655 3.3675(10)
Bi1 Mn1 4_454 3.2106(12)
Bi1 Mn1 4_455 3.2531(12)
Bi1 O1 1_455 2.450(17)
Bi1 O1 . 2.903(17)
Bi1 O1 4_454 3.06(2)
Bi1 O1 4_455 2.23(2)
Bi1 O2 . 2.246(10)
Bi1 O2 2_555 3.205(10)
Bi1 O2 3_555 2.593(10)
Bi1 O2 4_454 2.595(10)
Bi1 O2 5_555 2.593(10)
Bi1 O2 6_454 2.595(10)
Bi1 O2 7_555 2.246(10)
Bi1 O2 8_555 3.205(10)
Mn1 O1 . 1.914(5)
Mn1 O1 3_645 1.914(5)
Mn1 O2 . 1.876(9)
Mn1 O2 2_555 1.968(10)
Mn1 O2 5_655 1.876(9)
Mn1 O2 6_554 1.968(10)
